data_4109031
loop_
_publ_author_name
'Alana L. Keen'
'Meghan Doster'
'Samuel A. Johnson'

_publ_section_title
;
 1,4-Shifts in a Dinuclear Ni(I) Biarylyl Complex: A Mechanistic Study of
 C-H Bond Activation by Monovalent Nickel
;
_journal_name_full 'Journal of the American Chemical Society'
_journal_page_first 810
_journal_page_last 819
_journal_paper_doi 10.1021/ja067112w
_journal_volume 129
_journal_year 2007
_chemical_absolute_configuration unk
_chemical_compound_source 'synthesis as described'
_chemical_formula_moiety 'C18 H33 F1 I2 Ni1 P2'
_chemical_formula_sum 'C18 H33 F I2 Ni P2'
_chemical_formula_weight 642.89
_chemical_name_systematic
;
 ?
;
_space_group_IT_number 7
_symmetry_cell_setting monoclinic
_symmetry_Int_Tables_number 7
_symmetry_space_group_name_Hall 'P -2yac'
_symmetry_space_group_name_H-M 'P 1 n 1'
_atom_sites_solution_hydrogens geom
_atom_sites_solution_primary direct
_atom_sites_solution_secondary difmap
_audit_creation_date 2006-08-30T14:22:42-00:00
_audit_creation_method 'WinGX routine CIF_UPDATE'
_cell_angle_alpha 90
_cell_angle_beta 95.168(2)
_cell_angle_gamma 90
_cell_formula_units_Z 2
_cell_length_a 8.9858(15)
_cell_length_b 12.415(2)
_cell_length_c 10.8491(18)
_cell_measurement_reflns_used 7525
_cell_measurement_temperature 173(2)
_cell_measurement_theta_max 28.05
_cell_measurement_theta_min 2.5
_cell_measurement_wavelength 0.71073
_cell_volume 1205.4(3)
_computing_cell_refinement 'Bruker SMART'
_computing_data_collection 'Bruker SMART'
_computing_data_reduction 'Bruker SAINT'
_computing_molecular_graphics 'Bruker SHELXTL'
_computing_publication_material 'Bruker SHELXTL'
_computing_structure_refinement 'SHELXL-97 (Sheldrick, 1997)'
_computing_structure_solution 'Bruker SHELXTL'
_diffrn_ambient_temperature 173(2)
_diffrn_measured_fraction_theta_full 0.988
_diffrn_measured_fraction_theta_max 0.988
_diffrn_measurement_device_type 'CCD area detector'
_diffrn_measurement_method 'phi and omega scans'
_diffrn_radiation_monochromator graphite
_diffrn_radiation_probe x-ray
_diffrn_radiation_type MoK\a
_diffrn_radiation_wavelength 0.71073
_diffrn_reflns_av_R_equivalents 0.0289
_diffrn_reflns_av_unetI/netI 0.0429
_diffrn_reflns_limit_h_max 11
_diffrn_reflns_limit_h_min -11
_diffrn_reflns_limit_k_max 16
_diffrn_reflns_limit_k_min -15
_diffrn_reflns_limit_l_max 13
_diffrn_reflns_limit_l_min -14
_diffrn_reflns_number 13221
_diffrn_reflns_theta_full 27.49
_diffrn_reflns_theta_max 27.49
_diffrn_reflns_theta_min 1.64
_exptl_absorpt_coefficient_mu 3.506
_exptl_absorpt_correction_T_max 0.7206
_exptl_absorpt_correction_T_min 0.5407
_exptl_absorpt_correction_type multi-scan
_exptl_absorpt_process_details 'SADABS, BRUKER 2001'
_exptl_crystal_colour yellow
_exptl_crystal_density_diffrn 1.771
_exptl_crystal_description prism
_exptl_crystal_F_000 628
_exptl_crystal_size_max 0.2
_exptl_crystal_size_mid 0.2
_exptl_crystal_size_min 0.1
_refine_diff_density_max 0.958
_refine_diff_density_min -0.485
_refine_diff_density_rms 0.13
_refine_ls_abs_structure_details 'Flack H D (1983), Acta Cryst. A39, 876-881'
_refine_ls_abs_structure_Flack -0.03(2)
_refine_ls_extinction_method none
_refine_ls_goodness_of_fit_ref 1.099
_refine_ls_hydrogen_treatment constr
_refine_ls_matrix_type full
_refine_ls_number_parameters 217
_refine_ls_number_reflns 5356
_refine_ls_number_restraints 2
_refine_ls_restrained_S_all 1.098
_refine_ls_R_factor_all 0.0447
_refine_ls_R_factor_gt 0.0361
_refine_ls_shift/su_max 0.001
_refine_ls_shift/su_mean 0
_refine_ls_structure_factor_coef Fsqd
_refine_ls_weighting_details 'calc w=1/[\s^2^(Fo^2^)+(0.0534P)^2^+0.0000P] where P=(Fo^2^+2Fc^2^)/3'
_refine_ls_weighting_scheme calc
_refine_ls_wR_factor_gt 0.0877
_refine_ls_wR_factor_ref 0.0979
_reflns_number_gt 4681
_reflns_number_total 5356
_reflns_threshold_expression >2sigma(I)
_cod_data_source_file ja067112wsi20061004_121601.cif
_cod_data_source_block aknii2s
_cod_database_code 4109031

loop_
_symmetry_equiv_pos_as_xyz
'x, y, z'
'x+1/2, -y, z+1/2'

loop_
_atom_site_label
_atom_site_type_symbol
_atom_site_fract_x
_atom_site_fract_y
_atom_site_fract_z
_atom_site_U_iso_or_equiv
_atom_site_adp_type
_atom_site_occupancy
_atom_site_symmetry_multiplicity
_atom_site_calc_flag
_atom_site_refinement_flags
C1 C 0.4856(7) 0.7473(4) 0.6330(5) 0.0324(13) Uani 1 1 d .
C2 C 0.3554(12) 0.7663(5) 0.6951(8) 0.063(3) Uani 1 1 d .
H2 H 0.2613 0.768 0.6476 0.076 Uiso 1 1 calc R
C3 C 0.359(2) 0.7824(6) 0.8223(12) 0.094(5) Uani 1 1 d .
H3 H 0.2687 0.7922 0.8596 0.113 Uiso 1 1 calc R
C4 C 0.493(2) 0.7843(8) 0.8942(10) 0.111(6) Uani 1 1 d .
H4 H 0.4961 0.7962 0.9809 0.134 Uiso 1 1 calc R
C5 C 0.6210(16) 0.7687(6) 0.8383(8) 0.085(4) Uani 1 1 d .
C6 C 0.6179(9) 0.7511(5) 0.7099(6) 0.0463(17) Uani 1 1 d .
F1 F 0.7511(10) 0.7704(4) 0.9060(5) 0.114(3) Uani 1 1 d .
I1 I 0.41583(5) 0.68897(4) 0.23206(4) 0.05388(14) Uani 1 1 d .
C8 C 0.1305(7) 0.5607(8) 0.5206(7) 0.060(2) Uani 1 1 d .
H8A H 0.0319 0.5311 0.4934 0.09 Uiso 1 1 calc R
H8B H 0.133 0.6375 0.4998 0.09 Uiso 1 1 calc R
H8C H 0.1502 0.5517 0.6103 0.09 Uiso 1 1 calc R
C10 C 0.4480(9) 0.3805(5) 0.6827(7) 0.0479(15) Uani 1 1 d .
H10A H 0.4744 0.364 0.7703 0.072 Uiso 1 1 calc R
H10B H 0.5068 0.3349 0.6315 0.072 Uiso 1 1 calc R
H10C H 0.3414 0.3665 0.6618 0.072 Uiso 1 1 calc R
C12 C 0.7151(8) 0.4801(6) 0.4249(7) 0.0503(17) Uani 1 1 d .
H12A H 0.7674 0.4293 0.3748 0.076 Uiso 1 1 calc R
H12B H 0.752 0.472 0.5122 0.076 Uiso 1 1 calc R
H12C H 0.7334 0.5538 0.3979 0.076 Uiso 1 1 calc R
C14 C 0.1809(9) 0.9385(9) 0.4467(14) 0.104(4) Uani 1 1 d .
H14A H 0.09 0.9725 0.408 0.155 Uiso 1 1 calc R
H14B H 0.2058 0.9696 0.529 0.155 Uiso 1 1 calc R
H14C H 0.1644 0.8608 0.4544 0.155 Uiso 1 1 calc R
C16 C 0.7650(11) 0.9015(11) 0.3328(12) 0.095(4) Uani 1 1 d .
H16A H 0.8219 0.9272 0.2657 0.143 Uiso 1 1 calc R
H16B H 0.7662 0.8226 0.3344 0.143 Uiso 1 1 calc R
H16C H 0.8102 0.9293 0.412 0.143 Uiso 1 1 calc R
C18 C 0.5544(10) 1.1023(6) 0.5443(8) 0.0582(19) Uani 1 1 d .
H18A H 0.5889 1.1368 0.6231 0.087 Uiso 1 1 calc R
H18B H 0.4543 1.1289 0.5163 0.087 Uiso 1 1 calc R
H18C H 0.6235 1.1196 0.4823 0.087 Uiso 1 1 calc R
I2 I 0.82132(6) 0.72854(4) 0.63698(6) 0.06898(19) Uani 1 1 d .
C7 C 0.2484(7) 0.5019(5) 0.4563(6) 0.0438(15) Uani 1 1 d .
H7A H 0.2263 0.5105 0.3658 0.053 Uiso 1 1 calc R
H7B H 0.2419 0.4241 0.4752 0.053 Uiso 1 1 calc R
C9 C 0.4816(7) 0.4994(5) 0.6583(5) 0.0317(12) Uani 1 1 d .
H9A H 0.5889 0.5123 0.6828 0.038 Uiso 1 1 calc R
H9B H 0.424 0.5438 0.713 0.038 Uiso 1 1 calc R
C11 C 0.5467(7) 0.4567(5) 0.4091(6) 0.0415(14) Uani 1 1 d .
H11A H 0.5292 0.3815 0.4346 0.05 Uiso 1 1 calc R
H11B H 0.5105 0.4635 0.3205 0.05 Uiso 1 1 calc R
C13 C 0.3091(8) 0.9579(6) 0.3669(8) 0.058(2) Uani 1 1 d .
H13A H 0.3234 1.0365 0.3582 0.069 Uiso 1 1 calc R
H13B H 0.2815 0.9281 0.2833 0.069 Uiso 1 1 calc R
C15 C 0.6066(9) 0.9403(7) 0.3117(7) 0.0563(19) Uani 1 1 d .
H15A H 0.5634 0.914 0.2301 0.068 Uiso 1 1 calc R
H15B H 0.607 1.02 0.3086 0.068 Uiso 1 1 calc R
C17 C 0.5489(8) 0.9813(5) 0.5620(6) 0.0409(14) Uani 1 1 d .
H17A H 0.4826 0.9665 0.6281 0.049 Uiso 1 1 calc R
H17B H 0.6504 0.9571 0.593 0.049 Uiso 1 1 calc R
P1 P 0.44006(15) 0.54711(11) 0.49914(12) 0.0255(3) Uani 1 1 d .
P2 P 0.48644(16) 0.89744(12) 0.42934(14) 0.0329(3) Uani 1 1 d .
Ni1 Ni 0.46890(7) 0.72202(5) 0.46301(6) 0.02482(14) Uani 1 1 d .

loop_
_atom_site_aniso_label
_atom_site_aniso_U_11
_atom_site_aniso_U_22
_atom_site_aniso_U_33
_atom_site_aniso_U_23
_atom_site_aniso_U_13
_atom_site_aniso_U_12
C1 0.053(4) 0.019(3) 0.027(3) 0.003(2) 0.013(3) -0.004(2)
C2 0.111(7) 0.022(3) 0.064(5) -0.002(3) 0.053(5) 0.003(3)
C3 0.200(14) 0.031(4) 0.067(7) -0.002(4) 0.092(9) -0.005(6)
C4 0.263(19) 0.049(5) 0.030(4) -0.002(4) 0.056(9) -0.024(8)
C5 0.180(11) 0.025(4) 0.043(4) 0.004(3) -0.031(6) -0.029(5)
C6 0.079(5) 0.019(3) 0.038(3) 0.007(2) -0.010(3) -0.005(3)
F1 0.211(8) 0.058(3) 0.061(3) 0.015(3) -0.065(4) -0.048(4)
I1 0.0899(4) 0.0452(2) 0.02444(16) -0.0010(2) -0.00625(18) -0.0035(2)
C8 0.026(3) 0.086(6) 0.069(5) 0.011(4) 0.004(3) -0.003(3)
C10 0.067(4) 0.031(3) 0.045(3) 0.009(3) -0.001(3) -0.007(3)
C12 0.055(4) 0.049(4) 0.050(4) -0.004(3) 0.018(3) 0.016(3)
C14 0.035(4) 0.081(7) 0.193(13) 0.032(8) -0.001(6) 0.018(4)
C16 0.072(6) 0.113(9) 0.109(8) 0.008(7) 0.053(6) -0.014(6)
C18 0.078(5) 0.035(4) 0.060(4) -0.005(3) -0.003(4) -0.017(4)
I2 0.0460(3) 0.0507(3) 0.1044(5) 0.0086(3) -0.0252(3) 0.0007(2)
C7 0.036(3) 0.045(4) 0.048(4) -0.001(3) -0.011(3) -0.012(3)
C9 0.039(3) 0.030(3) 0.026(3) -0.001(2) 0.003(2) -0.002(2)
C11 0.060(4) 0.030(3) 0.035(3) -0.007(2) 0.008(3) 0.006(3)
C13 0.051(4) 0.037(4) 0.080(5) 0.007(4) -0.026(4) 0.002(3)
C15 0.074(5) 0.048(4) 0.047(4) 0.011(3) 0.007(4) -0.015(4)
C17 0.051(4) 0.027(3) 0.043(3) -0.003(3) -0.008(3) -0.005(3)
P1 0.0269(6) 0.0244(6) 0.0248(6) -0.0041(5) -0.0006(5) 0.0003(5)
P2 0.0357(8) 0.0269(7) 0.0351(7) 0.0044(6) -0.0014(6) -0.0003(6)
Ni1 0.0267(3) 0.0241(3) 0.0234(3) -0.0010(3) 0.0011(2) 0.0008(3)

loop_
_atom_type_symbol
_atom_type_description
_atom_type_scat_dispersion_real
_atom_type_scat_dispersion_imag
_atom_type_scat_source
C C 0.0033 0.0016 'International Tables Vol C Tables 4.2.6.8 and 6.1.1.4'
H H 0 0 'International Tables Vol C Tables 4.2.6.8 and 6.1.1.4'
F F 0.0171 0.0103 'International Tables Vol C Tables 4.2.6.8 and 6.1.1.4'
P P 0.1023 0.0942 'International Tables Vol C Tables 4.2.6.8 and 6.1.1.4'
Ni Ni 0.3393 1.1124 'International Tables Vol C Tables 4.2.6.8 and 6.1.1.4'
I I -0.4742 1.8119 'International Tables Vol C Tables 4.2.6.8 and 6.1.1.4'

loop_
_geom_angle_atom_site_label_1
_geom_angle_atom_site_label_2
_geom_angle_atom_site_label_3
_geom_angle
C6 C1 C2 114.0(7)
C6 C1 Ni1 126.0(5)
C2 C1 Ni1 120.0(6)
C3 C2 C1 123.0(11)
C4 C3 C2 120.7(11)
C5 C4 C3 118.4(9)
F1 C5 C4 119.4(10)
F1 C5 C6 119.3(12)
C4 C5 C6 121.4(11)
C1 C6 C5 122.6(8)
C1 C6 I2 120.1(5)
C5 C6 I2 117.3(7)
C8 C7 P1 114.7(5)
C10 C9 P1 116.6(4)
C12 C11 P1 112.6(4)
C14 C13 P2 113.7(6)
C16 C15 P2 114.4(6)
C18 C17 P2 118.5(5)
C11 P1 C7 101.7(3)
C11 P1 C9 103.6(3)
C7 P1 C9 104.3(3)
C11 P1 Ni1 115.6(2)
C7 P1 Ni1 112.1(2)
C9 P1 Ni1 117.68(19)
C17 P2 C15 103.1(3)
C17 P2 C13 104.7(4)
C15 P2 C13 99.9(4)
C17 P2 Ni1 116.9(2)
C15 P2 Ni1 117.2(3)
C13 P2 Ni1 113.0(2)
C1 Ni1 P2 89.83(17)
C1 Ni1 P1 89.44(16)
P2 Ni1 P1 177.24(6)
C1 Ni1 I1 173.8(2)
P2 Ni1 I1 90.35(5)
P1 Ni1 I1 90.09(4)

loop_
_geom_bond_atom_site_label_1
_geom_bond_atom_site_label_2
_geom_bond_distance
C1 C6 1.391(10)
C1 C2 1.421(10)
C1 Ni1 1.863(6)
C2 C3 1.392(15)
C3 C4 1.37(2)
C4 C5 1.36(2)
C5 F1 1.323(14)
C5 C6 1.408(11)
C6 I2 2.075(8)
I1 Ni1 2.5413(9)
C8 C7 1.508(10)
C10 C9 1.535(8)
C12 C11 1.535(9)
C14 C13 1.520(14)
C16 C15 1.501(14)
C18 C17 1.517(9)
C7 P1 1.831(6)
C9 P1 1.832(6)
C11 P1 1.817(6)
C13 P2 1.835(7)
C15 P2 1.824(7)
C17 P2 1.823(6)
P1 Ni1 2.2259(15)
P2 Ni1 2.2162(17)
